data_7045849
loop_
_publ_author_name
'Chin, Colleen P.'
'Ren, YiXin'
'Berry, Joan'
'Knott, Stanley A.'
'McLauchlan, Craig C.'
'Szczepura, Lisa F.'

_publ_section_title
;
 Small molecule activation of nitriles coordinated to the
 [Re<sub>6</sub>Se<sub>8</sub>]<sup>2+</sup> core: formation of oxazine,
 oxazoline and carboxamide complexes.
;
_journal_issue 13
_journal_name_full 'Dalton transactions (Cambridge, England : 2003)'
_journal_page_first 4653
_journal_page_last 4660
_journal_paper_doi 10.1039/c7dt04907b
_journal_volume 47
_journal_year 2018
_chemical_compound_source 'synthesis as described'
_chemical_formula_moiety 'C37 H81 N O P5 Re6 Se8, B F4, 2 (C7 H8)'
_chemical_formula_sum 'C51 H97 B F4 N O P5 Re6 Se8'
_chemical_formula_weight 2730.83
_space_group_crystal_system monoclinic
_space_group_IT_number 15
_space_group_name_Hall '-I 2ya'
_space_group_name_H-M_alt 'I 1 2/a 1'
_symmetry_space_group_name_Hall '-I 2ya'
_symmetry_space_group_name_H-M 'I 1 2/a 1'
_atom_sites_solution_hydrogens geom
_audit_creation_method SHELXL-2014/7
_audit_update_record
;
2017-12-20 deposited with the CCDC.
2018-03-02 downloaded from the CCDC.
;
_cell_angle_alpha 90
_cell_angle_beta 97.3133(15)
_cell_angle_gamma 90
_cell_formula_units_Z 8
_cell_length_a 29.181(3)
_cell_length_b 13.3905(16)
_cell_length_c 37.295(4)
_cell_measurement_reflns_used 9815
_cell_measurement_temperature 173(2)
_cell_measurement_theta_max 27.46
_cell_measurement_theta_min 2.25
_cell_volume 14454(3)
_computing_cell_refinement 'Bruker SAINT'
_computing_data_collection 'Bruker APEX2'
_computing_data_reduction 'Bruker SAINT'
_computing_molecular_graphics 'ORTEP-3 for Windows (Farrugia, 1997)'
_computing_publication_material 'EnCIFer 1.5 (Allen et al., 2004)'
_computing_structure_refinement 'SHELXL-2014/7 (Sheldrick, 2014)'
_computing_structure_solution 'SHELXS-97 (Sheldrick, 2010)'
_diffrn_ambient_temperature 173(2)
_diffrn_measured_fraction_theta_full 0.999
_diffrn_measured_fraction_theta_max 0.991
_diffrn_measurement_device_type 'Bruker APEX-II CCD'
_diffrn_measurement_method '\w scans'
_diffrn_radiation_monochromator graphite
_diffrn_radiation_source 'sealed tube'
_diffrn_radiation_type MoK\a
_diffrn_radiation_wavelength 0.71073
_diffrn_reflns_av_R_equivalents 0.0410
_diffrn_reflns_av_unetI/netI 0.0346
_diffrn_reflns_Laue_measured_fraction_full 0.999
_diffrn_reflns_Laue_measured_fraction_max 0.991
_diffrn_reflns_limit_h_max 37
_diffrn_reflns_limit_h_min -37
_diffrn_reflns_limit_k_max 17
_diffrn_reflns_limit_k_min -17
_diffrn_reflns_limit_l_max 48
_diffrn_reflns_limit_l_min -48
_diffrn_reflns_number 62146
_diffrn_reflns_point_group_measured_fraction_full 0.999
_diffrn_reflns_point_group_measured_fraction_max 0.991
_diffrn_reflns_theta_full 25.242
_diffrn_reflns_theta_max 27.591
_diffrn_reflns_theta_min 1.617
_exptl_absorpt_coefficient_mu 14.193
_exptl_absorpt_correction_T_max 0.2727
_exptl_absorpt_correction_T_min 0.0990
_exptl_absorpt_correction_type integration
_exptl_absorpt_process_details 'SADABS (Sheldrick, 2008)'
_exptl_crystal_colour orange
_exptl_crystal_density_diffrn 2.510
_exptl_crystal_density_method 'not measured'
_exptl_crystal_description prism
_exptl_crystal_F_000 10048
_exptl_crystal_size_max 0.332
_exptl_crystal_size_mid 0.230
_exptl_crystal_size_min 0.128
_refine_diff_density_max 1.828
_refine_diff_density_min -1.431
_refine_diff_density_rms 0.199
_refine_ls_extinction_method none
_refine_ls_goodness_of_fit_ref 1.023
_refine_ls_hydrogen_treatment constr
_refine_ls_matrix_type full
_refine_ls_number_parameters 696
_refine_ls_number_reflns 16609
_refine_ls_number_restraints 0
_refine_ls_restrained_S_all 1.023
_refine_ls_R_factor_all 0.0629
_refine_ls_R_factor_gt 0.0299
_refine_ls_shift/su_max 0.001
_refine_ls_shift/su_mean 0.000
_refine_ls_structure_factor_coef Fsqd
_refine_ls_weighting_details 'w=1/[\s^2^(Fo^2^)+(0.0288P)^2^+161.0870P] where P=(Fo^2^+2Fc^2^)/3'
_refine_ls_weighting_scheme calc
_refine_ls_wR_factor_gt 0.0634
_refine_ls_wR_factor_ref 0.0792
_reflns_Friedel_coverage 0.000
_reflns_number_gt 11475
_reflns_number_total 16609
_reflns_threshold_expression 'I > 2\s(I)'
_cod_data_source_file c7dt04907b2.cif
_cod_data_source_block ISU0806
_cod_depositor_comments 'Adding full bibliography for 7045848--7045849.cif.'
_cod_database_code 7045849
_shelx_shelxl_version_number 2014/7
_shelx_space_group_comment
;
The symmetry employed for this shelxl refinement is uniquely defined
by the following loop, which should always be used as a source of
symmetry information in preference to the above space-group names.
They are only intended as comments.
;
_shelx_estimated_absorpt_t_min 0.088
_shelx_estimated_absorpt_t_max 0.264

loop_
_space_group_symop_operation_xyz
'x, y, z'
'-x+1/2, y, -z'
'x+1/2, y+1/2, z+1/2'
'-x+1, y+1/2, -z+1/2'
'-x, -y, -z'
'x-1/2, -y, z'
'-x+1/2, -y+1/2, -z+1/2'
'x, -y+1/2, z+1/2'

loop_
_atom_site_label
_atom_site_type_symbol
_atom_site_fract_x
_atom_site_fract_y
_atom_site_fract_z
_atom_site_U_iso_or_equiv
_atom_site_adp_type
_atom_site_occupancy
_atom_site_site_symmetry_order
_atom_site_calc_flag
_atom_site_refinement_flags_posn
_atom_site_refinement_flags_adp
Re1 Re 0.08888(2) 0.37957(2) 0.12409(2) 0.02589(7) Uani 1 1 d . .
Re2 Re 0.09645(2) 0.18408(2) 0.13374(2) 0.02398(6) Uani 1 1 d . .
Re3 Re 0.14406(2) 0.30707(2) 0.17974(2) 0.02315(6) Uani 1 1 d . .
Re4 Re 0.17965(2) 0.39216(2) 0.12571(2) 0.02411(7) Uani 1 1 d . .
Re5 Re 0.13190(2) 0.27018(2) 0.07959(2) 0.02520(7) Uani 1 1 d . .
Re6 Re 0.18658(2) 0.19702(2) 0.13502(2) 0.02293(6) Uani 1 1 d . .
Se1 Se 0.05736(3) 0.29295(5) 0.17596(2) 0.02796(15) Uani 1 1 d . .
Se2 Se 0.13695(3) 0.49216(5) 0.16811(2) 0.02878(16) Uani 1 1 d . .
Se3 Se 0.12524(3) 0.45757(5) 0.07302(2) 0.03155(17) Uani 1 1 d . .
Se4 Se 0.04611(3) 0.25893(6) 0.08031(2) 0.03291(17) Uani 1 1 d . .
Se5 Se 0.15146(2) 0.12035(5) 0.18658(2) 0.02565(15) Uani 1 1 d . .
Se6 Se 0.22999(2) 0.31752(5) 0.17888(2) 0.02661(15) Uani 1 1 d . .
Se7 Se 0.21868(3) 0.28353(5) 0.08336(2) 0.02740(15) Uani 1 1 d . .
Se8 Se 0.13855(3) 0.08503(5) 0.09102(2) 0.02899(16) Uani 1 1 d . .
P1 P 0.02144(8) 0.49273(18) 0.11641(6) 0.0479(6) Uani 1 1 d . .
P2 P 0.04134(8) 0.04671(15) 0.14121(6) 0.0390(5) Uani 1 1 d . .
P3 P 0.15238(7) 0.33849(13) 0.24581(5) 0.0295(4) Uani 1 1 d . .
P4 P 0.23621(7) 0.52598(14) 0.11973(6) 0.0349(5) Uani 1 1 d . .
P5 P 0.12687(8) 0.23950(15) 0.01371(5) 0.0355(5) Uani 1 1 d . .
O O 0.20424(19) -0.0521(4) 0.14959(15) 0.0416(14) Uani 1 1 d . .
N N 0.2407(2) 0.0938(4) 0.13947(15) 0.0261(12) Uani 1 1 d . .
H1N H 0.2683 0.1193 0.1384 0.031 Uiso 1 1 calc R U
C1 C 0.2396(3) -0.0056(5) 0.14369(19) 0.0321(16) Uani 1 1 d . .
C2 C 0.2835(2) -0.0620(5) 0.14099(19) 0.0288(16) Uani 1 1 d . .
C3 C 0.2932(3) -0.1459(5) 0.1627(2) 0.0401(19) Uani 1 1 d . .
H3 H 0.2721 -0.1654 0.1789 0.048 Uiso 1 1 calc R U
C4 C 0.3327(3) -0.2014(6) 0.1611(3) 0.049(2) Uani 1 1 d . .
H4 H 0.3394 -0.2572 0.1766 0.058 Uiso 1 1 calc R U
C5 C 0.3625(3) -0.1746(7) 0.1366(3) 0.052(2) Uani 1 1 d . .
H5 H 0.3891 -0.2138 0.1346 0.062 Uiso 1 1 calc R U
C6 C 0.3535(3) -0.0914(6) 0.1153(2) 0.051(2) Uani 1 1 d . .
H6 H 0.3746 -0.0717 0.0992 0.061 Uiso 1 1 calc R U
C7 C 0.3141(3) -0.0368(6) 0.1172(2) 0.0390(18) Uani 1 1 d . .
H7 H 0.3078 0.0194 0.1018 0.047 Uiso 1 1 calc R U
C11 C -0.0331(3) 0.4212(8) 0.1164(3) 0.071(3) Uani 1 1 d . .
H11A H -0.0350 0.3721 0.0964 0.085 Uiso 1 1 calc R U
H11B H -0.0310 0.3830 0.1392 0.085 Uiso 1 1 calc R U
C12 C -0.0770(4) 0.4787(11) 0.1126(4) 0.111(5) Uani 1 1 d . .
H12A H -0.1031 0.4326 0.1130 0.133 Uiso 1 1 calc R U
H12B H -0.0765 0.5261 0.1327 0.133 Uiso 1 1 calc R U
H12C H -0.0805 0.5152 0.0896 0.133 Uiso 1 1 calc R U
C13 C 0.0193(4) 0.5891(9) 0.1505(3) 0.085(4) Uani 1 1 d . .
H13A H 0.0481 0.6288 0.1518 0.102 Uiso 1 1 calc R U
H13B H -0.0067 0.6345 0.1422 0.102 Uiso 1 1 calc R U
C14 C 0.0138(4) 0.5558(8) 0.1881(3) 0.078(3) Uani 1 1 d . .
H14A H 0.0131 0.6144 0.2038 0.094 Uiso 1 1 calc R U
H14B H -0.0152 0.5186 0.1877 0.094 Uiso 1 1 calc R U
H14C H 0.0398 0.5128 0.1973 0.094 Uiso 1 1 calc R U
C15 C 0.0145(6) 0.5686(14) 0.0765(4) 0.135(8) Uani 1 1 d . .
H15A H -0.0112 0.6160 0.0783 0.162 Uiso 1 1 calc R U
H15B H 0.0429 0.6085 0.0760 0.162 Uiso 1 1 calc R U
C16 C 0.0056(6) 0.5186(14) 0.0443(5) 0.156(8) Uani 1 1 d . .
H16A H 0.0024 0.5667 0.0243 0.187 Uiso 1 1 calc R U
H16B H 0.0312 0.4729 0.0416 0.187 Uiso 1 1 calc R U
H16C H -0.0231 0.4804 0.0439 0.187 Uiso 1 1 calc R U
C21 C -0.0189(3) 0.0752(8) 0.1215(3) 0.061(3) Uani 1 1 d . .
H21A H -0.0405 0.0362 0.1344 0.073 Uiso 1 1 calc R U
H21B H -0.0251 0.1469 0.1250 0.073 Uiso 1 1 calc R U
C22 C -0.0274(3) 0.0506(8) 0.0814(2) 0.060(3) Uani 1 1 d . .
H22A H -0.0595 0.0666 0.0721 0.072 Uiso 1 1 calc R U
H22B H -0.0065 0.0900 0.0685 0.072 Uiso 1 1 calc R U
H22C H -0.0218 -0.0207 0.0779 0.072 Uiso 1 1 calc R U
C23 C 0.0330(3) 0.0267(7) 0.1899(3) 0.058(3) Uani 1 1 d . .
H23A H 0.0639 0.0217 0.2043 0.070 Uiso 1 1 calc R U
H23B H 0.0177 0.0866 0.1984 0.070 Uiso 1 1 calc R U
C24 C 0.0055(4) -0.0633(9) 0.1980(3) 0.082(4) Uani 1 1 d . .
H24A H 0.0034 -0.0663 0.2240 0.098 Uiso 1 1 calc R U
H24B H -0.0256 -0.0587 0.1847 0.098 Uiso 1 1 calc R U
H24C H 0.0208 -0.1237 0.1906 0.098 Uiso 1 1 calc R U
C25 C 0.0525(4) -0.0749(7) 0.1248(3) 0.067(3) Uani 1 1 d . .
H25A H 0.0253 -0.1178 0.1265 0.080 Uiso 1 1 calc R U
H25B H 0.0569 -0.0699 0.0990 0.080 Uiso 1 1 calc R U
C26 C 0.0939(4) -0.1230(8) 0.1449(3) 0.077(3) Uani 1 1 d . .
H26A H 0.0982 -0.1893 0.1347 0.092 Uiso 1 1 calc R U
H26B H 0.1212 -0.0818 0.1429 0.092 Uiso 1 1 calc R U
H26C H 0.0896 -0.1297 0.1704 0.092 Uiso 1 1 calc R U
C31 C 0.1443(3) 0.2320(5) 0.27494(19) 0.039(2) Uani 1 1 d . .
H31A H 0.1668 0.1794 0.2706 0.047 Uiso 1 1 calc R U
H31B H 0.1512 0.2534 0.3005 0.047 Uiso 1 1 calc R U
C32 C 0.0959(3) 0.1872(6) 0.2693(2) 0.053(2) Uani 1 1 d . .
H32A H 0.0943 0.1308 0.2858 0.063 Uiso 1 1 calc R U
H32B H 0.0733 0.2381 0.2742 0.063 Uiso 1 1 calc R U
H32C H 0.0889 0.1640 0.2443 0.063 Uiso 1 1 calc R U
C33 C 0.2089(3) 0.3846(6) 0.2658(2) 0.0408(19) Uani 1 1 d . .
H33A H 0.2096 0.3851 0.2924 0.049 Uiso 1 1 calc R U
H33B H 0.2327 0.3367 0.2599 0.049 Uiso 1 1 calc R U
C34 C 0.2223(3) 0.4888(6) 0.2538(2) 0.046(2) Uani 1 1 d . .
H34A H 0.2530 0.5063 0.2660 0.056 Uiso 1 1 calc R U
H34B H 0.2228 0.4892 0.2276 0.056 Uiso 1 1 calc R U
H34C H 0.1996 0.5377 0.2601 0.056 Uiso 1 1 calc R U
C35 C 0.1111(3) 0.4318(6) 0.2582(2) 0.0389(19) Uani 1 1 d . .
H35A H 0.1145 0.4930 0.2439 0.047 Uiso 1 1 calc R U
H35B H 0.0795 0.4059 0.2512 0.047 Uiso 1 1 calc R U
C36 C 0.1160(3) 0.4605(6) 0.2981(2) 0.048(2) Uani 1 1 d . .
H36A H 0.0926 0.5104 0.3020 0.058 Uiso 1 1 calc R U
H36B H 0.1118 0.4010 0.3127 0.058 Uiso 1 1 calc R U
H36C H 0.1469 0.4884 0.3054 0.058 Uiso 1 1 calc R U
C41 C 0.2452(3) 0.5518(6) 0.0729(2) 0.046(2) Uani 1 1 d . .
H41A H 0.2545 0.4888 0.0620 0.056 Uiso 1 1 calc R U
H41B H 0.2153 0.5723 0.0595 0.056 Uiso 1 1 calc R U
C42 C 0.2810(3) 0.6315(6) 0.0674(3) 0.060(3) Uani 1 1 d . .
H42A H 0.2829 0.6391 0.0415 0.072 Uiso 1 1 calc R U
H42B H 0.2718 0.6952 0.0773 0.072 Uiso 1 1 calc R U
H42C H 0.3112 0.6114 0.0798 0.072 Uiso 1 1 calc R U
C43 C 0.2943(3) 0.5061(7) 0.1442(3) 0.055(2) Uani 1 1 d . .
H43A H 0.3130 0.5668 0.1417 0.065 Uiso 1 1 calc R U
H43B H 0.2915 0.4975 0.1702 0.065 Uiso 1 1 calc R U
C44 C 0.3195(3) 0.4181(7) 0.1317(3) 0.062(3) Uani 1 1 d . .
H44A H 0.3500 0.4129 0.1461 0.075 Uiso 1 1 calc R U
H44B H 0.3018 0.3571 0.1347 0.075 Uiso 1 1 calc R U
H44C H 0.3233 0.4265 0.1062 0.075 Uiso 1 1 calc R U
C45 C 0.2226(3) 0.6491(6) 0.1375(3) 0.051(2) Uani 1 1 d . .
H45A H 0.2177 0.6415 0.1632 0.062 Uiso 1 1 calc R U
H45B H 0.2496 0.6936 0.1368 0.062 Uiso 1 1 calc R U
C46 C 0.1806(4) 0.6982(6) 0.1171(3) 0.069(3) Uani 1 1 d . .
H46A H 0.1755 0.7631 0.1281 0.083 Uiso 1 1 calc R U
H46B H 0.1855 0.7077 0.0919 0.083 Uiso 1 1 calc R U
H46C H 0.1535 0.6555 0.1183 0.083 Uiso 1 1 calc R U
C51 C 0.1328(3) 0.3490(7) -0.0146(2) 0.051(2) Uani 1 1 d . .
H51A H 0.1258 0.3287 -0.0403 0.061 Uiso 1 1 calc R U
H51B H 0.1093 0.3988 -0.0097 0.061 Uiso 1 1 calc R U
C52 C 0.1795(4) 0.3989(8) -0.0096(3) 0.068(3) Uani 1 1 d . .
H52A H 0.1792 0.4564 -0.0259 0.081 Uiso 1 1 calc R U
H52B H 0.1866 0.4215 0.0155 0.081 Uiso 1 1 calc R U
H52C H 0.2031 0.3513 -0.0151 0.081 Uiso 1 1 calc R U
C53 C 0.1718(3) 0.1518(7) 0.0030(2) 0.055(2) Uani 1 1 d . .
H53A H 0.2023 0.1802 0.0123 0.066 Uiso 1 1 calc R U
H53B H 0.1682 0.0888 0.0162 0.066 Uiso 1 1 calc R U
C54 C 0.1721(4) 0.1264(8) -0.0373(2) 0.073(3) Uani 1 1 d . .
H54A H 0.1972 0.0795 -0.0399 0.088 Uiso 1 1 calc R U
H54B H 0.1425 0.0960 -0.0469 0.088 Uiso 1 1 calc R U
H54C H 0.1767 0.1877 -0.0508 0.088 Uiso 1 1 calc R U
C55 C 0.0730(3) 0.1875(7) -0.0082(2) 0.052(2) Uani 1 1 d . .
H55A H 0.0477 0.2337 -0.0043 0.063 Uiso 1 1 calc R U
H55B H 0.0746 0.1849 -0.0346 0.063 Uiso 1 1 calc R U
C56 C 0.0607(4) 0.0840(8) 0.0042(3) 0.073(3) Uani 1 1 d . .
H56A H 0.0312 0.0629 -0.0092 0.087 Uiso 1 1 calc R U
H56B H 0.0849 0.0366 -0.0003 0.087 Uiso 1 1 calc R U
H56C H 0.0579 0.0855 0.0301 0.087 Uiso 1 1 calc R U
F1 F 0.0711(3) 0.2482(5) 0.34667(15) 0.092(2) Uani 1 1 d . .
F2 F 0.0795(3) 0.3743(5) 0.3861(3) 0.137(3) Uani 1 1 d . .
F3 F 0.0883(5) 0.2180(7) 0.40403(19) 0.181(5) Uani 1 1 d . .
F4 F 0.1341(4) 0.2935(6) 0.3758(2) 0.153(4) Uani 1 1 d . .
B B 0.0933(3) 0.2833(5) 0.37799(19) 0.0206(16) Uani 1 1 d . .
C10S C 0.1794(5) 0.7975(10) 0.2212(4) 0.110(5) Uani 1 1 d . .
H10A H 0.2081 0.7886 0.2376 0.132 Uiso 1 1 calc R U
H10B H 0.1813 0.8589 0.2072 0.132 Uiso 1 1 calc R U
H10C H 0.1748 0.7403 0.2047 0.132 Uiso 1 1 calc R U
C11S C 0.1410(4) 0.8042(8) 0.2419(3) 0.072(3) Uani 1 1 d . .
C12S C 0.1102(4) 0.7272(7) 0.2426(3) 0.064(3) Uani 1 1 d . .
H12S H 0.1136 0.6675 0.2294 0.077 Uiso 1 1 calc R U
C13S C 0.0727(5) 0.7389(10) 0.2635(3) 0.089(4) Uani 1 1 d . .
H13S H 0.0510 0.6861 0.2634 0.106 Uiso 1 1 calc R U
C14S C 0.0669(5) 0.8172(12) 0.2823(3) 0.093(4) Uani 1 1 d . .
H14S H 0.0422 0.8224 0.2965 0.112 Uiso 1 1 calc R U
C15S C 0.0996(5) 0.8959(9) 0.2808(4) 0.088(4) Uani 1 1 d . .
H15S H 0.0961 0.9547 0.2945 0.105 Uiso 1 1 calc R U
C16S C 0.1352(5) 0.8916(7) 0.2611(3) 0.070(3) Uani 1 1 d . .
H16S H 0.1557 0.9464 0.2603 0.084 Uiso 1 1 calc R U
C20S C 0.2046(5) 0.6146(10) 0.5410(5) 0.118(5) Uani 1 1 d . .
H20A H 0.2009 0.5891 0.5651 0.142 Uiso 1 1 calc R U
H20B H 0.2283 0.6668 0.5432 0.142 Uiso 1 1 calc R U
H20C H 0.2140 0.5600 0.5261 0.142 Uiso 1 1 calc R U
C21S C 0.1605(6) 0.6565(10) 0.5241(4) 0.098(5) Uani 1 1 d . .
C22S C 0.1228(6) 0.6644(10) 0.5415(4) 0.098(4) Uani 1 1 d . .
H22S H 0.1255 0.6423 0.5659 0.118 Uiso 1 1 calc R U
C23S C 0.0796(7) 0.7032(12) 0.5262(5) 0.119(5) Uani 1 1 d . .
H23S H 0.0536 0.7037 0.5392 0.142 Uiso 1 1 calc R U
C24S C 0.0772(8) 0.7398(14) 0.4917(4) 0.144(8) Uani 1 1 d . .
H24S H 0.0499 0.7712 0.4803 0.172 Uiso 1 1 calc R U
C25S C 0.1171(10) 0.7293(16) 0.4735(5) 0.163(11) Uani 1 1 d . .
H25S H 0.1156 0.7522 0.4493 0.196 Uiso 1 1 calc R U
C26S C 0.1569(8) 0.6881(14) 0.4893(5) 0.135(8) Uani 1 1 d . .
H26S H 0.1824 0.6812 0.4759 0.162 Uiso 1 1 calc R U

loop_
_atom_site_aniso_label
_atom_site_aniso_U_11
_atom_site_aniso_U_22
_atom_site_aniso_U_33
_atom_site_aniso_U_23
_atom_site_aniso_U_13
_atom_site_aniso_U_12
Re1 0.02951(16) 0.02345(13) 0.02559(14) 0.00178(11) 0.00686(12) 0.00273(11)
Re2 0.02727(15) 0.02147(13) 0.02349(14) -0.00093(10) 0.00436(11) -0.00186(11)
Re3 0.02852(15) 0.01878(12) 0.02264(14) -0.00137(10) 0.00519(11) -0.00042(11)
Re4 0.02903(16) 0.01826(13) 0.02609(14) -0.00023(10) 0.00761(12) 0.00021(11)
Re5 0.03031(16) 0.02373(14) 0.02208(14) -0.00038(10) 0.00530(11) 0.00017(11)
Re6 0.02766(15) 0.01794(12) 0.02367(14) -0.00180(10) 0.00511(11) -0.00011(11)
Se1 0.0299(4) 0.0273(3) 0.0277(4) 0.0004(3) 0.0077(3) 0.0003(3)
Se2 0.0369(4) 0.0198(3) 0.0313(4) -0.0018(3) 0.0105(3) 0.0014(3)
Se3 0.0380(4) 0.0273(4) 0.0307(4) 0.0056(3) 0.0095(3) 0.0043(3)
Se4 0.0327(4) 0.0368(4) 0.0290(4) 0.0008(3) 0.0031(3) 0.0004(3)
Se5 0.0315(4) 0.0204(3) 0.0253(3) 0.0008(3) 0.0045(3) -0.0008(3)
Se6 0.0296(4) 0.0224(3) 0.0278(4) -0.0022(3) 0.0036(3) -0.0013(3)
Se7 0.0315(4) 0.0234(3) 0.0287(4) -0.0007(3) 0.0090(3) -0.0002(3)
Se8 0.0350(4) 0.0240(3) 0.0282(4) -0.0052(3) 0.0051(3) -0.0016(3)
P1 0.0467(14) 0.0482(13) 0.0501(13) 0.0106(11) 0.0119(11) 0.0195(11)
P2 0.0387(12) 0.0339(11) 0.0429(12) 0.0037(9) -0.0007(10) -0.0112(9)
P3 0.0409(12) 0.0233(9) 0.0250(9) -0.0030(7) 0.0062(8) -0.0014(8)
P4 0.0378(12) 0.0224(9) 0.0462(12) -0.0026(8) 0.0122(10) -0.0038(8)
P5 0.0439(13) 0.0386(11) 0.0245(10) -0.0026(8) 0.0063(9) -0.0003(9)
O 0.043(3) 0.022(3) 0.063(4) 0.001(2) 0.018(3) -0.001(2)
N 0.026(3) 0.020(3) 0.033(3) -0.001(2) 0.006(3) -0.002(2)
C1 0.039(4) 0.023(4) 0.033(4) -0.005(3) -0.001(3) 0.004(3)
C2 0.032(4) 0.018(3) 0.037(4) -0.006(3) 0.007(3) -0.001(3)
C3 0.045(5) 0.024(4) 0.052(5) -0.005(3) 0.009(4) -0.003(3)
C4 0.050(6) 0.024(4) 0.069(6) -0.005(4) -0.003(5) 0.005(4)
C5 0.039(5) 0.044(5) 0.074(7) -0.011(5) 0.009(5) 0.010(4)
C6 0.049(6) 0.048(5) 0.062(6) -0.008(4) 0.026(5) 0.002(4)
C7 0.039(5) 0.038(4) 0.042(5) -0.002(4) 0.011(4) 0.003(4)
C11 0.045(6) 0.083(8) 0.085(8) 0.004(6) 0.010(6) 0.018(6)
C12 0.065(8) 0.133(13) 0.138(13) 0.006(10) 0.022(8) 0.042(9)
C13 0.073(8) 0.073(8) 0.111(10) 0.006(7) 0.017(7) 0.039(7)
C14 0.085(9) 0.074(8) 0.075(8) -0.024(6) 0.006(7) 0.025(6)
C15 0.137(14) 0.183(18) 0.091(10) 0.061(12) 0.038(11) 0.112(13)
C16 0.125(15) 0.19(2) 0.154(17) 0.085(17) 0.028(14) 0.051(14)
C21 0.044(6) 0.067(7) 0.071(7) 0.000(5) 0.002(5) -0.002(5)
C22 0.062(7) 0.074(7) 0.044(5) -0.001(5) 0.003(5) -0.030(5)
C23 0.061(6) 0.044(5) 0.070(7) 0.002(5) 0.009(5) -0.008(5)
C24 0.069(8) 0.101(9) 0.077(8) 0.026(7) 0.017(6) -0.014(7)
C25 0.072(8) 0.043(5) 0.093(8) -0.020(5) 0.038(6) -0.017(5)
C26 0.065(8) 0.069(7) 0.102(9) 0.012(7) 0.034(7) 0.009(6)
C31 0.064(6) 0.031(4) 0.024(4) -0.003(3) 0.010(4) -0.003(4)
C32 0.076(7) 0.045(5) 0.042(5) 0.000(4) 0.024(5) -0.020(5)
C33 0.048(5) 0.044(5) 0.029(4) -0.006(3) 0.000(4) -0.003(4)
C34 0.053(6) 0.042(5) 0.044(5) -0.006(4) 0.010(4) -0.011(4)
C35 0.055(5) 0.031(4) 0.032(4) -0.004(3) 0.010(4) -0.001(4)
C36 0.061(6) 0.049(5) 0.039(5) -0.016(4) 0.023(4) -0.005(4)
C41 0.057(6) 0.031(4) 0.055(5) -0.002(4) 0.019(5) -0.006(4)
C42 0.073(7) 0.042(5) 0.072(7) 0.009(5) 0.035(6) -0.013(5)
C43 0.047(6) 0.044(5) 0.074(7) 0.003(5) 0.013(5) -0.011(4)
C44 0.043(6) 0.069(7) 0.078(7) 0.010(6) 0.016(5) 0.001(5)
C45 0.064(6) 0.026(4) 0.069(6) -0.016(4) 0.028(5) -0.011(4)
C46 0.086(8) 0.024(4) 0.103(9) -0.003(5) 0.033(7) 0.001(5)
C51 0.069(7) 0.055(5) 0.031(4) -0.002(4) 0.011(4) -0.005(5)
C52 0.093(9) 0.064(6) 0.052(6) 0.005(5) 0.033(6) -0.023(6)
C53 0.064(6) 0.062(6) 0.039(5) -0.011(4) 0.009(5) 0.016(5)
C54 0.092(9) 0.089(8) 0.042(6) -0.023(5) 0.019(6) 0.015(7)
C55 0.052(6) 0.072(6) 0.032(5) -0.006(4) 0.004(4) -0.011(5)
C56 0.089(8) 0.085(8) 0.044(6) -0.020(5) 0.008(6) -0.037(7)
F1 0.122(6) 0.109(5) 0.045(3) -0.003(3) 0.009(4) -0.051(5)
F2 0.172(9) 0.072(5) 0.162(8) -0.024(5) -0.002(7) 0.050(5)
F3 0.369(17) 0.116(7) 0.048(4) 0.020(4) -0.013(7) -0.091(9)
F4 0.216(11) 0.099(6) 0.128(7) -0.042(6) -0.037(8) 0.058(7)
B 0.032(4) 0.018(3) 0.009(3) -0.001(3) -0.006(3) -0.006(3)
C10S 0.137(14) 0.111(11) 0.087(10) 0.029(8) 0.038(10) 0.006(10)
C11S 0.089(9) 0.067(7) 0.064(7) 0.013(6) 0.020(6) 0.001(6)
C12S 0.093(9) 0.042(5) 0.060(6) 0.000(5) 0.020(6) -0.007(5)
C13S 0.104(11) 0.083(9) 0.076(9) 0.007(7) 0.001(8) 0.004(8)
C14S 0.096(11) 0.116(12) 0.070(8) 0.011(8) 0.016(8) 0.037(9)
C15S 0.117(12) 0.048(7) 0.095(10) 0.006(6) 0.003(9) 0.012(7)
C16S 0.106(10) 0.036(5) 0.065(7) -0.004(5) -0.001(7) 0.010(6)
C20S 0.115(13) 0.077(10) 0.162(16) -0.014(10) 0.015(12) -0.041(9)
C21S 0.122(13) 0.075(9) 0.099(11) -0.015(8) 0.022(10) -0.058(9)
C22S 0.127(14) 0.084(10) 0.085(10) 0.004(8) 0.024(10) -0.017(9)
C23S 0.136(16) 0.103(12) 0.115(14) -0.003(10) 0.010(12) -0.026(11)
C24S 0.21(2) 0.153(17) 0.067(10) 0.009(11) -0.005(12) -0.031(15)
C25S 0.27(3) 0.167(19) 0.057(10) 0.027(11) 0.020(15) -0.08(2)
C26S 0.19(2) 0.142(16) 0.076(11) 0.021(10) 0.005(12) -0.090(15)

loop_
_atom_type_symbol
_atom_type_description
_atom_type_scat_dispersion_real
_atom_type_scat_dispersion_imag
_atom_type_scat_source
C C 0.0033 0.0016 'International Tables Vol C Tables 4.2.6.8 and 6.1.1.4'
H H 0.0000 0.0000 'International Tables Vol C Tables 4.2.6.8 and 6.1.1.4'
B B 0.0013 0.0007 'International Tables Vol C Tables 4.2.6.8 and 6.1.1.4'
N N 0.0061 0.0033 'International Tables Vol C Tables 4.2.6.8 and 6.1.1.4'
O O 0.0106 0.0060 'International Tables Vol C Tables 4.2.6.8 and 6.1.1.4'
F F 0.0171 0.0103 'International Tables Vol C Tables 4.2.6.8 and 6.1.1.4'
P P 0.1023 0.0942 'International Tables Vol C Tables 4.2.6.8 and 6.1.1.4'
Se Se -0.0929 2.2259 'International Tables Vol C Tables 4.2.6.8 and 6.1.1.4'
Re Re -1.0185 7.2310 'International Tables Vol C Tables 4.2.6.8 and 6.1.1.4'

loop_
_exptl_crystal_face_index_h
_exptl_crystal_face_index_k
_exptl_crystal_face_index_l
_exptl_crystal_face_perp_dist
-1.00 0.00 0.00 0.0410
1.00 0.00 0.00 0.0640
0.00 1.00 0.00 0.1660
0.00 -1.00 0.00 0.1100
1.00 0.00 -2.00 0.0760
-1.00 0.00 2.00 0.1020
1.00 -2.00 -1.00 0.0890
0.00 0.00 -1.00 0.0680
0.00 0.00 1.00 0.1140
-1.00 0.00 -2.00 0.0510

loop_
_geom_angle_atom_site_label_1
_geom_angle_atom_site_label_2
_geom_angle_atom_site_label_3
_geom_angle
P1 Re1 Se4 89.80(7)
P1 Re1 Se2 94.45(6)
Se4 Re1 Se2 175.73(3)
P1 Re1 Se3 93.66(6)
Se4 Re1 Se3 89.85(3)
Se2 Re1 Se3 89.51(3)
P1 Re1 Se1 90.46(6)
Se4 Re1 Se1 90.19(3)
Se2 Re1 Se1 90.14(3)
Se3 Re1 Se1 175.87(3)
P1 Re1 Re3 135.43(6)
Se4 Re1 Re3 118.45(2)
Se2 Re1 Re3 58.360(19)
Se3 Re1 Re3 118.18(2)
Se1 Re1 Re3 58.35(2)
P1 Re1 Re5 134.50(6)
Se4 Re1 Re5 58.19(2)
Se2 Re1 Re5 118.07(2)
Se3 Re1 Re5 58.461(19)
Se1 Re1 Re5 118.28(2)
Re3 Re1 Re5 89.936(14)
P1 Re1 Re4 138.02(6)
Se4 Re1 Re4 117.94(2)
Se2 Re1 Re4 58.306(18)
Se3 Re1 Re4 58.33(2)
Se1 Re1 Re4 118.18(2)
Re3 Re1 Re4 59.858(11)
Re5 Re1 Re4 59.767(11)
P1 Re1 Re2 132.33(6)
Se4 Re1 Re2 58.58(2)
Se2 Re1 Re2 118.23(2)
Se3 Re1 Re2 118.44(2)
Se1 Re1 Re2 58.291(18)
Re3 Re1 Re2 59.895(10)
Re5 Re1 Re2 60.004(11)
Re4 Re1 Re2 89.651(12)
P2 Re2 Se8 93.21(6)
P2 Re2 Se1 90.42(6)
Se8 Re2 Se1 176.35(3)
P2 Re2 Se5 91.06(5)
Se8 Re2 Se5 90.16(3)
Se1 Re2 Se5 90.07(3)
P2 Re2 Se4 93.58(5)
Se8 Re2 Se4 89.52(3)
Se1 Re2 Se4 89.96(3)
Se5 Re2 Se4 175.35(3)
P2 Re2 Re6 135.02(5)
Se8 Re2 Re6 58.499(19)
Se1 Re2 Re6 118.76(2)
Se5 Re2 Re6 58.226(18)
Se4 Re2 Re6 117.89(2)
P2 Re2 Re3 133.14(5)
Se8 Re2 Re3 118.82(2)
Se1 Re2 Re3 58.43(2)
Se5 Re2 Re3 58.304(18)
Se4 Re2 Re3 118.01(2)
Re6 Re2 Re3 60.335(11)
P2 Re2 Re5 136.88(5)
Se8 Re2 Re5 58.391(19)
Se1 Re2 Re5 118.43(2)
Se5 Re2 Re5 118.09(2)
Se4 Re2 Re5 58.02(2)
Re6 Re2 Re5 59.887(11)
Re3 Re2 Re5 89.978(14)
P2 Re2 Re1 134.74(5)
Se8 Re2 Re1 118.37(2)
Se1 Re2 Re1 58.461(18)
Se5 Re2 Re1 118.273(19)
Se4 Re2 Re1 58.042(19)
Re6 Re2 Re1 90.188(12)
Re3 Re2 Re1 59.989(12)
Re5 Re2 Re1 59.982(10)
P3 Re3 Se6 91.81(5)
P3 Re3 Se5 94.10(5)
Se6 Re3 Se5 89.07(2)
P3 Re3 Se2 89.98(5)
Se6 Re3 Se2 90.20(2)
Se5 Re3 Se2 175.88(2)
P3 Re3 Se1 92.23(5)
Se6 Re3 Se1 175.94(2)
Se5 Re3 Se1 90.21(2)
Se2 Re3 Se1 90.23(2)
P3 Re3 Re4 133.36(5)
Se6 Re3 Re4 58.444(18)
Se5 Re3 Re4 117.940(19)
Se2 Re3 Re4 58.397(17)
Se1 Re3 Re4 118.60(2)
P3 Re3 Re2 136.69(5)
Se6 Re3 Re2 117.970(19)
Se5 Re3 Re2 58.561(19)
Se2 Re3 Re2 118.45(2)
Se1 Re3 Re2 58.418(18)
Re4 Re3 Re2 89.931(14)
P3 Re3 Re1 133.64(5)
Se6 Re3 Re1 118.55(2)
Se5 Re3 Re1 118.66(2)
Se2 Re3 Re1 58.349(19)
Se1 Re3 Re1 58.502(19)
Re4 Re3 Re1 60.122(13)
Re2 Re3 Re1 60.116(13)
P3 Re3 Re6 136.48(5)
Se6 Re3 Re6 58.362(18)
Se5 Re3 Re6 58.051(17)
Se2 Re3 Re6 118.27(2)
Se1 Re3 Re6 118.02(2)
Re4 Re3 Re6 59.891(12)
Re2 Re3 Re6 59.614(12)
Re1 Re3 Re6 89.846(14)
P4 Re4 Se6 91.69(5)
P4 Re4 Se2 93.48(5)
Se6 Re4 Se2 90.13(3)
P4 Re4 Se3 92.26(5)
Se6 Re4 Se3 176.05(3)
Se2 Re4 Se3 89.53(3)
P4 Re4 Se7 90.09(5)
Se6 Re4 Se7 89.97(3)
Se2 Re4 Se7 176.42(3)
Se3 Re4 Se7 90.12(3)
P4 Re4 Re5 134.04(5)
Se6 Re4 Re5 118.31(2)
Se2 Re4 Re5 118.42(2)
Se3 Re4 Re5 58.59(2)
Se7 Re4 Re5 58.53(2)
P4 Re4 Re3 135.70(5)
Se6 Re4 Re3 58.31(2)
Se2 Re4 Re3 58.422(19)
Se3 Re4 Re3 118.36(2)
Se7 Re4 Re3 118.80(2)
Re5 Re4 Re3 90.230(14)
P4 Re4 Re6 133.65(5)
Se6 Re4 Re6 58.441(17)
Se2 Re4 Re6 118.63(2)
Se3 Re4 Re6 118.46(2)
Se7 Re4 Re6 58.580(18)
Re5 Re4 Re6 59.882(12)
Re3 Re4 Re6 60.229(10)
P4 Re4 Re1 136.36(5)
Se6 Re4 Re1 118.31(2)
Se2 Re4 Re1 58.321(19)
Se3 Re4 Re1 58.349(19)
Se7 Re4 Re1 118.63(2)
Re5 Re4 Re1 60.113(11)
Re3 Re4 Re1 60.020(11)
Re6 Re4 Re1 89.981(12)
P5 Re5 Se4 93.86(5)
P5 Re5 Se8 89.90(5)
Se4 Re5 Se8 89.69(3)
P5 Re5 Se7 89.96(5)
Se4 Re5 Se7 176.18(3)
Se8 Re5 Se7 90.30(2)
P5 Re5 Se3 94.26(5)
Se4 Re5 Se3 89.78(3)
Se8 Re5 Se3 175.83(3)
Se7 Re5 Se3 89.96(2)
P5 Re5 Re6 132.09(5)
Se4 Re5 Re6 118.31(2)
Se8 Re5 Re6 58.349(18)
Se7 Re5 Re6 58.641(18)
Se3 Re5 Re6 118.49(2)
P5 Re5 Re4 135.17(5)
Se4 Re5 Re4 118.34(2)
Se8 Re5 Re4 118.44(2)
Se7 Re5 Re4 58.466(18)
Se3 Re5 Re4 58.40(2)
Re6 Re5 Re4 60.109(12)
P5 Re5 Re1 137.79(5)
Se4 Re5 Re1 58.232(19)
Se8 Re5 Re1 118.10(2)
Se7 Re5 Re1 118.58(2)
Se3 Re5 Re1 58.292(18)
Re6 Re5 Re1 90.116(14)
Re4 Re5 Re1 60.120(13)
P5 Re5 Re2 134.81(5)
Se4 Re5 Re2 58.596(19)
Se8 Re5 Re2 58.092(18)
Se7 Re5 Re2 118.36(2)
Se3 Re5 Re2 118.29(2)
Re6 Re5 Re2 59.730(13)
Re4 Re5 Re2 89.860(14)
Re1 Re5 Re2 60.014(12)
N Re6 Se5 92.70(15)
N Re6 Se8 90.60(15)
Se5 Re6 Se8 90.46(3)
N Re6 Se6 93.40(15)
Se5 Re6 Se6 89.15(2)
Se8 Re6 Se6 176.00(3)
N Re6 Se7 90.78(15)
Se5 Re6 Se7 176.42(2)
Se8 Re6 Se7 90.33(3)
Se6 Re6 Se7 89.82(2)
N Re6 Re2 134.60(15)
Se5 Re6 Re2 58.824(19)
Se8 Re6 Re2 58.379(19)
Se6 Re6 Re2 118.21(2)
Se7 Re6 Re2 118.88(2)
N Re6 Re5 133.19(15)
Se5 Re6 Re5 119.18(2)
Se8 Re6 Re5 58.530(19)
Se6 Re6 Re5 118.37(2)
Se7 Re6 Re5 58.51(2)
Re2 Re6 Re5 60.383(12)
N Re6 Re4 135.18(15)
Se5 Re6 Re4 118.266(19)
Se8 Re6 Re4 118.52(2)
Se6 Re6 Re4 58.379(19)
Se7 Re6 Re4 58.391(17)
Re2 Re6 Re4 90.178(12)
Re5 Re6 Re4 60.008(11)
N Re6 Re3 136.71(15)
Se5 Re6 Re3 58.388(18)
Se8 Re6 Re3 118.41(2)
Se6 Re6 Re3 58.167(19)
Se7 Re6 Re3 118.26(2)
Re2 Re6 Re3 60.052(11)
Re5 Re6 Re3 90.100(14)
Re4 Re6 Re3 59.880(11)
Re2 Se1 Re3 63.149(19)
Re2 Se1 Re1 63.25(2)
Re3 Se1 Re1 63.151(19)
Re4 Se2 Re1 63.37(2)
Re4 Se2 Re3 63.181(18)
Re1 Se2 Re3 63.290(19)
Re4 Se3 Re1 63.33(2)
Re4 Se3 Re5 63.010(19)
Re1 Se3 Re5 63.247(19)
Re5 Se4 Re1 63.58(2)
Re5 Se4 Re2 63.39(2)
Re1 Se4 Re2 63.38(2)
Re6 Se5 Re3 63.561(18)
Re6 Se5 Re2 62.95(2)
Re3 Se5 Re2 63.135(18)
Re3 Se6 Re4 63.25(2)
Re3 Se6 Re6 63.471(19)
Re4 Se6 Re6 63.18(2)
Re4 Se7 Re5 63.006(19)
Re4 Se7 Re6 63.029(19)
Re5 Se7 Re6 62.846(19)
Re2 Se8 Re6 63.12(2)
Re2 Se8 Re5 63.518(19)
Re6 Se8 Re5 63.120(19)
C15 P1 C13 99.7(7)
C15 P1 C11 106.6(7)
C13 P1 C11 105.1(5)
C15 P1 Re1 116.6(4)
C13 P1 Re1 116.9(4)
C11 P1 Re1 110.7(3)
C25 P2 C21 104.9(5)
C25 P2 C23 104.6(5)
C21 P2 C23 100.3(5)
C25 P2 Re2 119.2(3)
C21 P2 Re2 113.4(3)
C23 P2 Re2 112.3(3)
C31 P3 C33 101.5(4)
C31 P3 C35 104.1(4)
C33 P3 C35 104.7(4)
C31 P3 Re3 117.1(2)
C33 P3 Re3 115.5(3)
C35 P3 Re3 112.4(3)
C41 P4 C43 105.4(4)
C41 P4 C45 103.8(4)
C43 P4 C45 100.2(4)
C41 P4 Re4 113.7(3)
C43 P4 Re4 115.8(3)
C45 P4 Re4 116.2(3)
C55 P5 C51 100.8(4)
C55 P5 C53 104.9(5)
C51 P5 C53 105.3(4)
C55 P5 Re5 116.7(3)
C51 P5 Re5 116.3(3)
C53 P5 Re5 111.6(3)
C1 N Re6 129.5(5)
O C1 N 123.3(7)
O C1 C2 119.5(6)
N C1 C2 117.2(7)
C7 C2 C3 118.1(7)
C7 C2 C1 123.3(7)
C3 C2 C1 118.6(7)
C4 C3 C2 121.3(8)
C3 C4 C5 119.1(8)
C6 C5 C4 120.2(8)
C7 C6 C5 120.1(8)
C6 C7 C2 121.2(8)
C12 C11 P1 117.5(9)
C14 C13 P1 117.4(8)
C16 C15 P1 116.1(15)
C22 C21 P2 111.9(7)
C24 C23 P2 116.5(7)
C26 C25 P2 113.3(8)
C32 C31 P3 114.4(6)
C34 C33 P3 116.1(6)
C36 C35 P3 115.7(6)
C42 C41 P4 116.5(6)
C44 C43 P4 114.7(7)
C46 C45 P4 114.0(6)
C52 C51 P5 115.7(7)
C54 C53 P5 116.4(7)
C56 C55 P5 116.0(7)
F4 B F2 103.9(8)
F4 B F3 108.9(10)
F2 B F3 111.9(8)
F4 B F1 110.4(8)
F2 B F1 113.0(8)
F3 B F1 108.6(7)
C12S C11S C16S 120.1(11)
C12S C11S C10S 121.2(12)
C16S C11S C10S 118.7(12)
C11S C12S C13S 118.4(10)
C14S C13S C12S 123.5(14)
C13S C14S C15S 116.4(13)
C16S C15S C14S 123.7(12)
C15S C16S C11S 117.9(12)
C22S C21S C26S 117.8(18)
C22S C21S C20S 123.1(16)
C26S C21S C20S 119.1(18)
C21S C22S C23S 125.1(16)
C24S C23S C22S 116.5(18)
C23S C24S C25S 118(2)
C26S C25S C24S 122.8(17)
C25S C26S C21S 120(2)

loop_
_geom_bond_atom_site_label_1
_geom_bond_atom_site_label_2
_geom_bond_distance
Re1 P1 2.471(2)
Re1 Se4 2.5128(8)
Re1 Se2 2.5199(8)
Re1 Se3 2.5217(8)
Re1 Se1 2.5271(7)
Re1 Re3 2.6443(4)
Re1 Re5 2.6468(4)
Re1 Re4 2.6470(5)
Re1 Re2 2.6477(5)
Re2 P2 2.482(2)
Re2 Se8 2.5108(7)
Re2 Se1 2.5225(7)
Re2 Se5 2.5266(8)
Re2 Se4 2.5273(8)
Re2 Re6 2.6301(5)
Re2 Re3 2.6418(4)
Re2 Re5 2.6474(4)
Re3 P3 2.4811(18)
Re3 Se6 2.5157(8)
Re3 Se5 2.5197(7)
Re3 Se2 2.5202(8)
Re3 Se1 2.5229(8)
Re3 Re4 2.6400(4)
Re3 Re6 2.6493(4)
Re4 P4 2.4655(19)
Re4 Se6 2.5193(8)
Re4 Se2 2.5195(7)
Re4 Se3 2.5210(8)
Re4 Se7 2.5230(7)
Re4 Re5 2.6376(4)
Re4 Re6 2.6403(5)
Re5 P5 2.4772(19)
Re5 Se4 2.5116(9)
Re5 Se8 2.5189(8)
Re5 Se7 2.5246(8)
Re5 Se3 2.5263(8)
Re5 Re6 2.6342(4)
Re6 N 2.089(5)
Re6 Se5 2.5105(7)
Re6 Se8 2.5141(8)
Re6 Se6 2.5210(7)
Re6 Se7 2.5281(7)
P1 C15 1.793(13)
P1 C13 1.819(12)
P1 C11 1.857(11)
P2 C25 1.784(9)
P2 C21 1.855(9)
P2 C23 1.883(10)
P3 C31 1.826(7)
P3 C33 1.828(8)
P3 C35 1.835(8)
P4 C41 1.831(8)
P4 C43 1.839(9)
P4 C45 1.839(8)
P5 C55 1.816(9)
P5 C51 1.828(9)
P5 C53 1.842(9)
O C1 1.247(9)
N C1 1.342(8)
C1 C2 1.501(10)
C2 C7 1.380(10)
C2 C3 1.392(10)
C3 C4 1.380(11)
C4 C5 1.384(12)
C5 C6 1.374(12)
C6 C7 1.372(11)
C11 C12 1.487(13)
C13 C14 1.498(14)
C15 C16 1.37(2)
C21 C22 1.521(12)
C23 C24 1.499(13)
C25 C26 1.484(14)
C31 C32 1.523(12)
C33 C34 1.531(11)
C35 C36 1.526(10)
C41 C42 1.524(11)
C43 C44 1.496(12)
C45 C46 1.509(13)
C51 C52 1.509(13)
C53 C54 1.541(11)
C55 C56 1.520(13)
F1 B 1.346(9)
F2 B 1.329(10)
F3 B 1.329(10)
F4 B 1.211(13)
C10S C11S 1.442(16)
C11S C12S 1.370(14)
C11S C16S 1.392(14)
C12S C13S 1.430(16)
C13S C14S 1.286(16)
C14S C15S 1.427(18)
C15S C16S 1.349(16)
C20S C21S 1.470(19)
C21S C22S 1.351(19)
C21S C26S 1.359(19)
C22S C23S 1.41(2)
C23S C24S 1.37(2)
C24S C25S 1.43(3)
C25S C26S 1.35(3)

loop_
_geom_torsion_atom_site_label_1
_geom_torsion_atom_site_label_2
_geom_torsion_atom_site_label_3
_geom_torsion_atom_site_label_4
_geom_torsion
Re6 N C1 O -8.0(11)
Re6 N C1 C2 171.9(5)
O C1 C2 C7 143.3(8)
N C1 C2 C7 -36.6(10)
O C1 C2 C3 -34.6(10)
N C1 C2 C3 145.6(7)
C7 C2 C3 C4 1.4(11)
C1 C2 C3 C4 179.3(7)
C2 C3 C4 C5 -2.1(12)
C3 C4 C5 C6 2.6(13)
C4 C5 C6 C7 -2.5(14)
C5 C6 C7 C2 1.9(13)
C3 C2 C7 C6 -1.3(12)
C1 C2 C7 C6 -179.1(8)
C15 P1 C11 C12 -53.2(12)
C13 P1 C11 C12 52.0(11)
Re1 P1 C11 C12 179.1(9)
C15 P1 C13 C14 167.2(10)
C11 P1 C13 C14 57.0(10)
Re1 P1 C13 C14 -66.2(10)
C13 P1 C15 C16 -168.0(14)
C11 P1 C15 C16 -59.0(15)
Re1 P1 C15 C16 65.2(17)
C25 P2 C21 C22 -46.6(8)
C23 P2 C21 C22 -154.9(7)
Re2 P2 C21 C22 85.2(7)
C25 P2 C23 C24 -41.2(9)
C21 P2 C23 C24 67.3(9)
Re2 P2 C23 C24 -172.0(7)
C21 P2 C25 C26 -164.5(7)
C23 P2 C25 C26 -59.4(8)
Re2 P2 C25 C26 67.1(8)
C33 P3 C31 C32 169.9(6)
C35 P3 C31 C32 61.3(6)
Re3 P3 C31 C32 -63.4(6)
C31 P3 C33 C34 -166.2(6)
C35 P3 C33 C34 -58.1(7)
Re3 P3 C33 C34 66.1(6)
C31 P3 C35 C36 56.2(7)
C33 P3 C35 C36 -50.0(7)
Re3 P3 C35 C36 -176.2(5)
C43 P4 C41 C42 -50.2(8)
C45 P4 C41 C42 54.7(8)
Re4 P4 C41 C42 -178.1(6)
C41 P4 C43 C44 -63.1(7)
C45 P4 C43 C44 -170.6(7)
Re4 P4 C43 C44 63.5(7)
C41 P4 C45 C46 59.3(8)
C43 P4 C45 C46 168.1(7)
Re4 P4 C45 C46 -66.4(7)
C55 P5 C51 C52 -166.8(7)
C53 P5 C51 C52 -57.9(8)
Re5 P5 C51 C52 66.1(7)
C55 P5 C53 C54 52.6(9)
C51 P5 C53 C54 -53.3(9)
Re5 P5 C53 C54 179.7(7)
C51 P5 C55 C56 169.9(7)
C53 P5 C55 C56 60.7(8)
Re5 P5 C55 C56 -63.3(8)
C16S C11S C12S C13S -0.6(17)
C10S C11S C12S C13S -179.6(12)
C11S C12S C13S C14S -1.4(19)
C12S C13S C14S C15S 2(2)
C13S C14S C15S C16S 0(2)
C14S C15S C16S C11S -1.8(19)
C12S C11S C16S C15S 2.1(17)
C10S C11S C16S C15S -178.9(12)
C26S C21S C22S C23S 0(2)
C20S C21S C22S C23S -179.3(13)
C21S C22S C23S C24S -4(2)
C22S C23S C24S C25S 4(3)
C23S C24S C25S C26S -2(3)
C24S C25S C26S C21S -1(3)
C22S C21S C26S C25S 2(2)
C20S C21S C26S C25S -178.2(16)
